data_4123538
loop_
_publ_author_name
'Kim, Yeong-Eun'
'Oh, Seohee'
'Kim, Seji'
'Kim, Onnuri'
'Kim, Jin'
'Han, Sang Woo'
'Lee, Yunho'

_publ_section_title
;
 Phosphinite-Ni(0) Mediated Formation of a Phosphide-Ni(II)-OCOOMe Species
 via Uncommon Metal-Ligand Cooperation.
;
_journal_issue 13
_journal_name_full 'Journal of the American Chemical Society'
_journal_page_first 4280
_journal_page_last 4283
_journal_paper_doi 10.1021/ja513112r
_journal_volume 137
_journal_year 2015
_chemical_formula_moiety 'C26 H39 Ni O3 P3, C7 H8'
_chemical_formula_sum 'C33 H47 Ni O3 P3'
_chemical_formula_weight 643.33
_chemical_name_common (PPP)Ni(OCOOMe)
_chemical_name_systematic
; 
 ? 
;
_space_group_IT_number 61
_symmetry_cell_setting orthorhombic
_symmetry_space_group_name_Hall '-P 2ac 2ab'
_symmetry_space_group_name_H-M 'P b c a'
_atom_sites_solution_hydrogens geom
_atom_sites_solution_primary direct
_atom_sites_solution_secondary difmap
_audit_creation_method SHELXL-97
_cell_angle_alpha 90.00
_cell_angle_beta 90.00
_cell_angle_gamma 90.00
_cell_formula_units_Z 8
_cell_length_a 14.8560(6)
_cell_length_b 14.9335(6)
_cell_length_c 30.0265(11)
_cell_measurement_reflns_used 85031
_cell_measurement_temperature 120(2)
_cell_measurement_theta_max 24.42
_cell_measurement_theta_min 1.36
_cell_volume 6661.4(5)
_computing_cell_refinement 'Bruker SMART'
_computing_data_collection 'Bruker SMART'
_computing_data_reduction 'Bruker SAINT'
_computing_molecular_graphics 'Bruker SHELXTL'
_computing_publication_material 'Bruker SHELXTL'
_computing_structure_refinement 'SHELXL-97 (Sheldrick, 2008)'
_computing_structure_solution 'SHELXS-97 (Sheldrick, 2008)'
_diffrn_ambient_temperature 120(2)
_diffrn_measured_fraction_theta_full 0.995
_diffrn_measured_fraction_theta_max 0.995
_diffrn_measurement_device_type 'CCD area detector'
_diffrn_measurement_method 'phi and omega scans'
_diffrn_radiation_monochromator graphite
_diffrn_radiation_source 'fine-focus sealed tube'
_diffrn_radiation_type MoK\a
_diffrn_radiation_wavelength 0.71073
_diffrn_reflns_av_R_equivalents 0.1275
_diffrn_reflns_av_sigmaI/netI 0.0493
_diffrn_reflns_limit_h_max 17
_diffrn_reflns_limit_h_min -17
_diffrn_reflns_limit_k_max 17
_diffrn_reflns_limit_k_min -17
_diffrn_reflns_limit_l_max 34
_diffrn_reflns_limit_l_min -34
_diffrn_reflns_number 85031
_diffrn_reflns_theta_full 24.42
_diffrn_reflns_theta_max 24.42
_diffrn_reflns_theta_min 1.36
_exptl_absorpt_coefficient_mu 0.757
_exptl_absorpt_correction_T_max 0.9560
_exptl_absorpt_correction_T_min 0.7669
_exptl_absorpt_correction_type multi-scan
_exptl_absorpt_process_details SADABS
_exptl_crystal_colour red
_exptl_crystal_density_diffrn 1.283
_exptl_crystal_density_meas ?
_exptl_crystal_density_method 'not measured'
_exptl_crystal_description platy
_exptl_crystal_F_000 2736
_exptl_crystal_size_max 0.37
_exptl_crystal_size_mid 0.09
_exptl_crystal_size_min 0.06
_refine_diff_density_max 0.452
_refine_diff_density_min -0.469
_refine_diff_density_rms 0.093
_refine_ls_extinction_method none
_refine_ls_goodness_of_fit_ref 1.121
_refine_ls_hydrogen_treatment constr
_refine_ls_matrix_type full
_refine_ls_number_parameters 427
_refine_ls_number_reflns 5464
_refine_ls_number_restraints 48
_refine_ls_restrained_S_all 1.132
_refine_ls_R_factor_all 0.0855
_refine_ls_R_factor_gt 0.0404
_refine_ls_shift/su_max 0.001
_refine_ls_shift/su_mean 0.000
_refine_ls_structure_factor_coef Fsqd
_refine_ls_weighting_details 'calc w=1/[\s^2^(Fo^2^)+(0.0573P)^2^+2.8911P] where P=(Fo^2^+2Fc^2^)/3'
_refine_ls_weighting_scheme calc
_refine_ls_wR_factor_gt 0.0921
_refine_ls_wR_factor_ref 0.1213
_reflns_number_gt 3706
_reflns_number_total 5464
_reflns_threshold_expression >2sigma(I)
_cod_data_source_file ja513112r_si_002.cif
_cod_data_source_block 0055a-1
_cod_depositor_comments
;
The following automatic conversions were performed:

'_symmetry_cell_setting' value 'Orthorhombic' changed to
'orthorhombic' according to
/usr/data/users/saulius/crontab/automatic-downloads/rss-feeds/ACS/lib/dictionaries/cif_core.dic
dictionary named 'cif_core.dic' version 2.4.2 from 2011-04-26.

'_exptl_crystal_density_meas' value 'not measured' was changed to '?'
- the value is perceived as not measured.

Automatic conversion script
Id: cif_fix_values 3105 2015-03-04 15:46:00Z robertas 

 Adding full bibliography for 4123534--4123539.cif.
;
_cod_original_sg_symbol_H-M Pbca
_cod_database_code 4123538

loop_
_symmetry_equiv_pos_as_xyz
'x, y, z'
'-x+1/2, -y, z+1/2'
'-x, y+1/2, -z+1/2'
'x+1/2, -y+1/2, -z'
'-x, -y, -z'
'x-1/2, y, -z-1/2'
'x, -y-1/2, z-1/2'
'-x-1/2, y-1/2, z'

loop_
_atom_site_label
_atom_site_type_symbol
_atom_site_fract_x
_atom_site_fract_y
_atom_site_fract_z
_atom_site_U_iso_or_equiv
_atom_site_adp_type
_atom_site_occupancy
_atom_site_symmetry_multiplicity
_atom_site_calc_flag
_atom_site_refinement_flags
_atom_site_disorder_assembly
_atom_site_disorder_group
Ni1 Ni 0.57297(3) 0.21313(3) 0.608022(14) 0.02372(15) Uani 1 1 d . A 4
P1 P 0.58205(6) 0.18966(7) 0.67854(3) 0.0238(2) Uani 1 1 d . A 4
P2 P 0.68064(6) 0.11504(7) 0.60087(3) 0.0233(2) Uani 1 1 d . A 4
P3 P 0.44260(7) 0.27625(8) 0.62236(3) 0.0286(3) Uani 1 1 d . A 4
O1 O 0.58016(19) 0.2494(2) 0.54609(8) 0.0347(7) Uani 1 1 d . A 4
O2 O 0.6331(2) 0.3850(2) 0.56495(9) 0.0437(8) Uani 1 1 d . A 4
O3 O 0.5948(2) 0.3506(2) 0.49459(9) 0.0484(9) Uani 1 1 d . A 4
C1 C 0.6053(3) 0.3297(3) 0.53898(13) 0.0314(10) Uani 1 1 d . A 4
C2 C 0.6168(4) 0.4406(3) 0.48273(15) 0.0551(14) Uani 1 1 d . A 4
H2A H 0.6072 0.4491 0.4507 0.083 Uiso 1 1 calc R A 4
H2B H 0.6800 0.4524 0.4900 0.083 Uiso 1 1 calc R A 4
H2C H 0.5783 0.4820 0.4994 0.083 Uiso 1 1 calc R A 4
C3 C 0.6382(2) 0.0812(3) 0.68764(12) 0.0249(9) Uani 1 1 d . A 4
C4 C 0.6928(2) 0.0518(3) 0.65245(11) 0.0242(9) Uani 1 1 d . A 4
C5 C 0.7465(3) -0.0242(3) 0.65677(13) 0.0300(9) Uani 1 1 d . A 4
H5A H 0.7834 -0.0430 0.6327 0.036 Uiso 1 1 calc R A 4
C6 C 0.7462(3) -0.0726(3) 0.69629(13) 0.0361(10) Uani 1 1 d . A 4
H6A H 0.7815 -0.1253 0.6991 0.043 Uiso 1 1 calc R A 4
C7 C 0.6941(3) -0.0433(3) 0.73133(13) 0.0371(11) Uani 1 1 d . A 4
H7A H 0.6943 -0.0758 0.7585 0.044 Uiso 1 1 calc R A 4
C8 C 0.6416(3) 0.0328(3) 0.72740(13) 0.0329(10) Uani 1 1 d . A 4
H8A H 0.6071 0.0525 0.7522 0.039 Uiso 1 1 calc R A 4
C9 C 0.8058(3) 0.2472(3) 0.61831(14) 0.0395(11) Uani 1 1 d . A 4
H9A H 0.8635 0.2753 0.6108 0.059 Uiso 1 1 calc R A 4
H9B H 0.8075 0.2258 0.6491 0.059 Uiso 1 1 calc R A 4
H9C H 0.7573 0.2911 0.6150 0.059 Uiso 1 1 calc R A 4
C10 C 0.7889(2) 0.1684(3) 0.58711(12) 0.0288(9) Uani 1 1 d . A 4
H10A H 0.7820 0.1942 0.5566 0.035 Uiso 1 1 calc R A 4
C11 C 0.8699(3) 0.1062(3) 0.58527(16) 0.0459(12) Uani 1 1 d . A 4
H11A H 0.9238 0.1407 0.5776 0.069 Uiso 1 1 calc R A 4
H11B H 0.8598 0.0600 0.5626 0.069 Uiso 1 1 calc R A 4
H11C H 0.8783 0.0777 0.6144 0.069 Uiso 1 1 calc R A 4
C12 C 0.5763(3) -0.0252(3) 0.56967(15) 0.0441(11) Uani 1 1 d . A 4
H12A H 0.5669 -0.0722 0.5474 0.066 Uiso 1 1 calc R A 4
H12B H 0.5250 0.0161 0.5693 0.066 Uiso 1 1 calc R A 4
H12C H 0.5818 -0.0523 0.5993 0.066 Uiso 1 1 calc R A 4
C13 C 0.6626(3) 0.0263(3) 0.55871(12) 0.0294(10) Uani 1 1 d . A 4
H13A H 0.7142 -0.0166 0.5605 0.035 Uiso 1 1 calc R A 4
C14 C 0.6591(3) 0.0638(3) 0.51120(12) 0.0416(12) Uani 1 1 d . A 4
H14A H 0.6496 0.0147 0.4901 0.062 Uiso 1 1 calc R A 4
H14B H 0.7160 0.0940 0.5044 0.062 Uiso 1 1 calc R A 4
H14C H 0.6094 0.1068 0.5088 0.062 Uiso 1 1 calc R A 4
C15 C 0.4660(2) 0.1826(3) 0.69982(12) 0.0236(9) Uani 1 1 d . A 4
C16 C 0.4025(2) 0.2329(3) 0.67543(12) 0.0262(9) Uani 1 1 d . A 4
C17 C 0.3145(3) 0.2425(3) 0.69095(13) 0.0327(10) Uani 1 1 d . A 4
H17A H 0.2723 0.2768 0.6744 0.039 Uiso 1 1 calc R A 4
C18 C 0.2886(3) 0.2022(3) 0.73031(14) 0.0363(11) Uani 1 1 d . A 4
H18A H 0.2288 0.2092 0.7410 0.044 Uiso 1 1 calc R A 4
C19 C 0.3498(3) 0.1518(3) 0.75406(14) 0.0407(11) Uani 1 1 d . A 4
H19A H 0.3315 0.1228 0.7807 0.049 Uiso 1 1 calc R A 4
C20 C 0.4387(3) 0.1430(3) 0.73928(12) 0.0341(10) Uani 1 1 d . A 4
H20A H 0.4806 0.1096 0.7564 0.041 Uiso 1 1 calc R A 4
C21 C 0.5009(3) 0.4289(3) 0.66490(16) 0.0488(12) Uani 1 1 d . A 4
H21A H 0.5000 0.4944 0.6672 0.073 Uiso 1 1 calc R A 4
H21B H 0.5626 0.4087 0.6593 0.073 Uiso 1 1 calc R A 4
H21C H 0.4790 0.4027 0.6928 0.073 Uiso 1 1 calc R A 4
C22 C 0.4407(3) 0.3996(3) 0.62675(14) 0.0371(11) Uani 1 1 d . A 4
H22A H 0.4685 0.4233 0.5988 0.045 Uiso 1 1 calc R A 4
C23 C 0.3477(3) 0.4427(3) 0.63061(16) 0.0509(13) Uani 1 1 d . A 4
H23A H 0.3542 0.5079 0.6324 0.076 Uiso 1 1 calc R A 4
H23B H 0.3176 0.4206 0.6575 0.076 Uiso 1 1 calc R A 4
H23C H 0.3117 0.4272 0.6044 0.076 Uiso 1 1 calc R A 4
C24 C 0.3430(3) 0.1442(4) 0.58072(17) 0.0669(17) Uani 1 1 d . A 4
H24A H 0.2943 0.1283 0.5602 0.100 Uiso 1 1 calc R A 4
H24B H 0.3295 0.1206 0.6104 0.100 Uiso 1 1 calc R A 4
H24C H 0.3997 0.1184 0.5700 0.100 Uiso 1 1 calc R A 4
C25 C 0.3519(3) 0.2463(3) 0.58311(14) 0.0437(12) Uani 1 1 d . A 4
H25A H 0.2941 0.2706 0.5952 0.052 Uiso 1 1 calc R A 4
C26 C 0.3663(4) 0.2869(4) 0.53693(15) 0.0720(19) Uani 1 1 d . A 4
H26A H 0.3163 0.2699 0.5174 0.108 Uiso 1 1 calc R A 4
H26B H 0.4229 0.2647 0.5244 0.108 Uiso 1 1 calc R A 4
H26C H 0.3688 0.3523 0.5394 0.108 Uiso 1 1 calc R A 4
C61 C 0.0893(14) 0.3659(11) 0.6609(5) 0.066(5) Uani 0.540(12) 1 d PDU B 1
C62 C 0.1075(12) 0.3630(11) 0.6153(4) 0.065(5) Uani 0.540(12) 1 d PD B 1
H62 H 0.1214 0.4177 0.6007 0.078 Uiso 0.540(12) 1 calc PR B 1
C63 C 0.1066(7) 0.2868(8) 0.5905(3) 0.034(3) Uani 0.540(12) 1 d PD B 1
H63 H 0.1186 0.2847 0.5594 0.040 Uiso 0.540(12) 1 calc PR B 1
C64 C 0.0865(7) 0.2144(11) 0.6157(3) 0.056(4) Uani 0.540(12) 1 d PD B 1
H64 H 0.0824 0.1598 0.5996 0.068 Uiso 0.540(12) 1 calc PR B 1
C65 C 0.0712(9) 0.2065(11) 0.6599(3) 0.063(4) Uani 0.540(12) 1 d PD B 1
H65 H 0.0592 0.1507 0.6738 0.075 Uiso 0.540(12) 1 calc PR B 1
C66 C 0.0744(12) 0.2867(13) 0.6834(5) 0.080(7) Uani 0.540(12) 1 d PD B 1
H66 H 0.0663 0.2870 0.7148 0.096 Uiso 0.540(12) 1 calc PR B 1
C67 C 0.0934(8) 0.4476(9) 0.6897(5) 0.083(5) Uani 0.540(12) 1 d PU B 1
H67A H 0.0339 0.4759 0.6907 0.124 Uiso 0.540(12) 1 calc PR B 1
H67B H 0.1373 0.4898 0.6774 0.124 Uiso 0.540(12) 1 calc PR B 1
H67C H 0.1117 0.4304 0.7199 0.124 Uiso 0.540(12) 1 calc PR B 1
C71 C 0.0773(16) 0.3518(13) 0.6799(6) 0.077(7) Uani 0.460(12) 1 d PD B 2
C72 C 0.1063(9) 0.4235(14) 0.6521(6) 0.098(10) Uani 0.460(12) 1 d PD B 2
H72 H 0.1127 0.4833 0.6624 0.117 Uiso 0.460(12) 1 calc PR B 2
C73 C 0.123(2) 0.3993(18) 0.6105(8) 0.109(11) Uani 0.460(12) 1 d PD B 2
H73 H 0.1459 0.4423 0.5900 0.131 Uiso 0.460(12) 1 calc PR B 2
C74 C 0.109(2) 0.3136(19) 0.5968(9) 0.140(14) Uani 0.460(12) 1 d PDU B 2
H74 H 0.1175 0.3042 0.5658 0.168 Uiso 0.460(12) 1 calc PR B 2
C75 C 0.086(2) 0.240(2) 0.6198(8) 0.19(2) Uani 0.460(12) 1 d PDU B 2
H75 H 0.0835 0.1797 0.6091 0.232 Uiso 0.460(12) 1 calc PR B 2
C76 C 0.0649(15) 0.2683(12) 0.6619(6) 0.066(6) Uani 0.460(12) 1 d PD B 2
H76 H 0.0385 0.2250 0.6810 0.079 Uiso 0.460(12) 1 calc PR B 2
C77 C 0.0544(8) 0.3679(11) 0.7233(4) 0.081(6) Uani 0.460(12) 1 d P B 2
H77A H 0.0794 0.4256 0.7327 0.121 Uiso 0.460(12) 1 calc PR B 2
H77B H 0.0786 0.3201 0.7422 0.121 Uiso 0.460(12) 1 calc PR B 2
H77C H -0.0113 0.3693 0.7261 0.121 Uiso 0.460(12) 1 calc PR B 2

loop_
_atom_site_aniso_label
_atom_site_aniso_U_11
_atom_site_aniso_U_22
_atom_site_aniso_U_33
_atom_site_aniso_U_23
_atom_site_aniso_U_13
_atom_site_aniso_U_12
Ni1 0.0233(3) 0.0260(3) 0.0218(2) 0.0036(2) 0.00082(19) 0.0021(2)
P1 0.0212(5) 0.0275(6) 0.0226(5) 0.0024(4) -0.0001(4) -0.0002(5)
P2 0.0214(5) 0.0248(6) 0.0238(5) 0.0006(4) 0.0013(4) -0.0005(4)
P3 0.0247(5) 0.0347(7) 0.0263(5) 0.0057(5) 0.0005(4) 0.0059(5)
O1 0.0531(19) 0.0261(16) 0.0250(14) 0.0055(12) 0.0032(13) 0.0017(16)
O2 0.054(2) 0.041(2) 0.0357(17) 0.0023(16) -0.0023(14) -0.0095(17)
O3 0.074(2) 0.043(2) 0.0281(16) 0.0123(15) -0.0024(15) -0.0087(18)
C1 0.031(2) 0.038(3) 0.025(2) 0.004(2) 0.0058(17) 0.009(2)
C2 0.074(4) 0.048(3) 0.043(3) 0.020(2) 0.003(3) -0.003(3)
C3 0.021(2) 0.029(2) 0.025(2) 0.0006(18) -0.0017(15) 0.0008(18)
C4 0.023(2) 0.024(2) 0.026(2) 0.0020(17) -0.0026(16) -0.0040(18)
C5 0.027(2) 0.029(3) 0.034(2) -0.0017(19) -0.0010(18) 0.0009(19)
C6 0.035(2) 0.032(3) 0.041(2) 0.008(2) -0.0034(19) 0.005(2)
C7 0.042(3) 0.036(3) 0.033(2) 0.013(2) -0.0009(19) 0.004(2)
C8 0.032(2) 0.038(3) 0.028(2) 0.005(2) 0.0008(17) 0.004(2)
C9 0.032(2) 0.034(3) 0.053(3) -0.003(2) -0.001(2) -0.009(2)
C10 0.025(2) 0.031(3) 0.030(2) 0.0042(19) 0.0030(17) -0.0020(19)
C11 0.025(2) 0.040(3) 0.072(3) -0.004(3) 0.010(2) -0.001(2)
C12 0.038(3) 0.037(3) 0.058(3) -0.011(2) -0.003(2) -0.006(2)
C13 0.026(2) 0.033(3) 0.030(2) -0.0052(19) -0.0031(17) 0.0005(19)
C14 0.049(3) 0.047(3) 0.029(2) -0.012(2) -0.009(2) 0.006(2)
C15 0.0181(19) 0.026(2) 0.0264(19) -0.0024(17) -0.0004(15) -0.0003(17)
C16 0.023(2) 0.024(2) 0.031(2) -0.0005(18) -0.0002(16) -0.0031(18)
C17 0.022(2) 0.032(3) 0.044(2) 0.003(2) 0.0009(18) 0.0001(19)
C18 0.024(2) 0.036(3) 0.048(2) 0.000(2) 0.0131(19) 0.000(2)
C19 0.039(3) 0.048(3) 0.035(2) 0.008(2) 0.013(2) -0.004(2)
C20 0.035(2) 0.039(3) 0.028(2) 0.0060(19) 0.0015(18) 0.004(2)
C21 0.044(3) 0.030(3) 0.073(3) -0.001(3) 0.009(2) -0.004(2)
C22 0.037(2) 0.031(3) 0.043(2) 0.011(2) 0.015(2) 0.007(2)
C23 0.044(3) 0.046(3) 0.063(3) 0.014(3) 0.014(2) 0.017(3)
C24 0.052(3) 0.079(5) 0.071(4) -0.032(3) -0.024(3) 0.003(3)
C25 0.031(2) 0.066(4) 0.034(2) -0.003(2) -0.010(2) 0.014(2)
C26 0.058(3) 0.124(6) 0.034(3) 0.006(3) -0.012(2) 0.026(4)
C61 0.052(8) 0.077(9) 0.068(9) -0.053(7) -0.022(7) 0.023(7)
C62 0.033(8) 0.098(14) 0.063(9) -0.045(9) -0.020(6) 0.031(9)
C63 0.021(4) 0.055(7) 0.025(4) -0.013(5) -0.004(3) 0.021(5)
C64 0.017(4) 0.113(10) 0.039(6) -0.007(6) -0.002(4) -0.013(5)
C65 0.061(7) 0.076(10) 0.051(6) 0.018(7) -0.002(5) -0.018(8)
C66 0.025(6) 0.108(16) 0.107(15) 0.052(14) -0.006(9) 0.000(10)
C67 0.066(6) 0.080(8) 0.103(8) -0.061(7) 0.002(6) 0.011(6)
C71 0.043(10) 0.12(2) 0.067(15) -0.014(13) -0.007(11) 0.036(13)
C72 0.032(7) 0.15(2) 0.114(16) 0.101(18) 0.020(9) 0.023(10)
C73 0.039(12) 0.10(2) 0.19(3) 0.061(18) -0.012(12) 0.004(12)
C74 0.129(16) 0.146(16) 0.145(16) 0.020(10) -0.003(9) 0.002(10)
C75 0.18(2) 0.20(2) 0.20(2) 0.001(10) -0.002(10) 0.000(10)
C76 0.067(11) 0.061(14) 0.070(12) 0.022(10) -0.023(9) 0.000(11)
C77 0.056(8) 0.130(15) 0.056(9) 0.017(8) 0.001(6) 0.030(9)

loop_
_atom_type_symbol
_atom_type_description
_atom_type_scat_dispersion_real
_atom_type_scat_dispersion_imag
_atom_type_scat_source
C C 0.0033 0.0016 'International Tables Vol C Tables 4.2.6.8 and 6.1.1.4'
H H 0.0000 0.0000 'International Tables Vol C Tables 4.2.6.8 and 6.1.1.4'
O O 0.0106 0.0060 'International Tables Vol C Tables 4.2.6.8 and 6.1.1.4'
P P 0.1023 0.0942 'International Tables Vol C Tables 4.2.6.8 and 6.1.1.4'
Ni Ni 0.3393 1.1124 'International Tables Vol C Tables 4.2.6.8 and 6.1.1.4'

loop_
_geom_angle_atom_site_label_1
_geom_angle_atom_site_label_2
_geom_angle_atom_site_label_3
_geom_angle
O1 Ni1 P1 170.38(10)
O1 Ni1 P2 93.04(9)
P1 Ni1 P2 86.65(4)
O1 Ni1 P3 96.68(9)
P1 Ni1 P3 86.12(4)
P2 Ni1 P3 162.71(5)
C15 P1 C3 108.81(17)
C15 P1 Ni1 106.98(12)
C3 P1 Ni1 108.52(12)
C4 P2 C10 109.16(17)
C4 P2 C13 102.97(18)
C10 P2 C13 106.43(17)
C4 P2 Ni1 109.68(13)
C10 P2 Ni1 111.84(14)
C13 P2 Ni1 116.24(13)
C16 P3 C25 103.52(19)
C16 P3 C22 106.71(19)
C25 P3 C22 106.0(2)
C16 P3 Ni1 107.89(13)
C25 P3 Ni1 114.50(15)
C22 P3 Ni1 117.10(14)
C1 O1 Ni1 116.1(3)
C1 O3 C2 115.4(4)
O2 C1 O1 129.4(4)
O2 C1 O3 120.5(4)
O1 C1 O3 110.0(4)
C8 C3 C4 117.5(4)
C8 C3 P1 126.7(3)
C4 C3 P1 115.1(3)
C5 C4 C3 121.0(3)
C5 C4 P2 123.9(3)
C3 C4 P2 114.9(3)
C6 C5 C4 120.1(4)
C7 C6 C5 119.3(4)
C6 C7 C8 120.8(4)
C7 C8 C3 121.2(4)
C11 C10 C9 111.3(3)
C11 C10 P2 115.7(3)
C9 C10 P2 109.9(3)
C12 C13 C14 110.8(3)
C12 C13 P2 109.5(3)
C14 C13 P2 112.3(3)
C20 C15 C16 118.4(3)
C20 C15 P1 126.5(3)
C16 C15 P1 114.6(3)
C17 C16 C15 120.5(3)
C17 C16 P3 124.2(3)
C15 C16 P3 115.2(3)
C18 C17 C16 120.2(4)
C19 C18 C17 119.7(4)
C18 C19 C20 120.7(4)
C15 C20 C19 120.5(4)
C21 C22 C23 110.7(4)
C21 C22 P3 109.4(3)
C23 C22 P3 116.1(3)
C26 C25 C24 111.4(4)
C26 C25 P3 112.4(3)
C24 C25 P3 109.5(3)
C66 C61 C62 119.0(13)
C66 C61 C67 115.0(15)
C62 C61 C67 125.7(14)
C63 C62 C61 124.1(13)
C64 C63 C62 111.3(11)
C65 C64 C63 131.0(14)
C64 C65 C66 114.7(13)
C61 C66 C65 119.7(14)
C77 C71 C76 120.1(17)
C77 C71 C72 120.2(16)
C76 C71 C72 119.5(17)
C73 C72 C71 114.0(18)
C72 C73 C74 121(2)
C75 C74 C73 131(2)
C74 C75 C76 106(2)
C75 C76 C71 128.3(18)

loop_
_geom_bond_atom_site_label_1
_geom_bond_atom_site_label_2
_geom_bond_distance
Ni1 O1 1.940(3)
Ni1 P1 2.1506(10)
Ni1 P2 2.1795(11)
Ni1 P3 2.1966(11)
P1 C15 1.842(4)
P1 C3 1.842(4)
P2 C4 1.823(4)
P2 C10 1.842(4)
P2 C13 1.853(4)
P3 C16 1.820(4)
P3 C25 1.846(4)
P3 C22 1.847(4)
O1 C1 1.273(5)
O2 C1 1.208(5)
O3 C1 1.378(4)
O3 C2 1.428(5)
C3 C8 1.397(5)
C3 C4 1.402(5)
C4 C5 1.394(5)
C5 C6 1.389(5)
C6 C7 1.377(6)
C7 C8 1.384(6)
C9 C10 1.524(6)
C10 C11 1.522(6)
C12 C13 1.530(5)
C13 C14 1.534(5)
C15 C20 1.385(5)
C15 C16 1.410(5)
C16 C17 1.396(5)
C17 C18 1.380(5)
C18 C19 1.380(6)
C19 C20 1.399(5)
C21 C22 1.518(6)
C22 C23 1.529(6)
C24 C25 1.532(7)
C25 C26 1.529(6)
C61 C66 1.379(13)
C61 C62 1.396(13)
C61 C67 1.497(18)
C62 C63 1.361(13)
C63 C64 1.354(12)
C64 C65 1.352(11)
C65 C66 1.390(14)
C71 C77 1.37(2)
C71 C76 1.372(13)
C71 C72 1.424(14)
C72 C73 1.325(15)
C73 C74 1.361(14)
C74 C75 1.352(15)
C75 C76 1.369(15)
